data_7132407
loop_
_publ_author_name
'Gharpure, Santosh J.'
'Kumari, Sanyog'

_publ_section_title
;
 Cascade radical cyclization on 3-propargyl-2-alkenyl indole gives
 stereoselective access to cyclohepta[<i>b</i>]indole over carbazole.
;
_journal_issue 5
_journal_name_full 'Chemical communications (Cambridge, England)'
_journal_page_first 538
_journal_page_last 541
_journal_paper_doi 10.1039/d3cc05237k
_journal_volume 60
_journal_year 2024
_chemical_formula_moiety 'C41 H35 N O4 S2'
_chemical_formula_sum 'C41 H35 N O4 S2'
_chemical_formula_weight 669.82
_space_group_crystal_system triclinic
_space_group_IT_number 2
_space_group_name_Hall '-P 1'
_space_group_name_H-M_alt 'P -1'
_atom_sites_solution_hydrogens geom
_atom_sites_solution_primary dual
_audit_creation_date 2023-09-22
_audit_creation_method
;
Olex2 1.3-ac4
(compiled 2019.04.23 svn.r3594 for Rigaku Oxford Diffraction, GUI svn.r5739)
;
_audit_update_record
;
2023-09-22 deposited with the CCDC.	2023-11-26 downloaded from the CCDC.
;
_cell_angle_alpha 72.058(3)
_cell_angle_beta 79.538(3)
_cell_angle_gamma 73.177(3)
_cell_formula_units_Z 4
_cell_length_a 10.5565(3)
_cell_length_b 17.7776(7)
_cell_length_c 19.8243(8)
_cell_measurement_reflns_used 9529
_cell_measurement_temperature 150
_cell_measurement_theta_max 29.9010
_cell_measurement_theta_min 2.1920
_cell_volume 3370.5(2)
_computing_cell_refinement 'CrysAlisPro 1.171.39.46 (Rigaku OD, 2018)'
_computing_data_collection 'CrysAlisPro 1.171.39.46 (Rigaku OD, 2018)'
_computing_data_reduction 'CrysAlisPro 1.171.39.46 (Rigaku OD, 2018)'
_computing_molecular_graphics 'Olex2 (Dolomanov et al., 2009)'
_computing_publication_material 'Olex2 (Dolomanov et al., 2009)'
_computing_structure_refinement 'ShelXL (Sheldrick, 2015)'
_computing_structure_solution 'ShelXT (Sheldrick, 2015)'
_diffrn_ambient_temperature 150
_diffrn_detector 'CCD plate'
_diffrn_measured_fraction_theta_full 0.973
_diffrn_measured_fraction_theta_max 0.973
_diffrn_measurement_details
;
List of Runs (angles in degrees, time in seconds):

  # Type    Start    End  Width  t~exp~   \w     \q     \k     \f   Frames
#--------------------------------------------------------------------------
  1  \w   -110.00  70.00   0.50    8.00    --  -20.00   0.00 -36.00  360
  2  \w    -81.00  19.00   0.50    8.00    --  -20.00 -72.00 -36.00  200
  3  \w    -67.50 -13.00   0.50    8.00    --  -20.00 -72.00 108.00  109
;
_diffrn_measurement_device 'abstract diffractometer'
_diffrn_measurement_device_type 'dtrek-CrysAlisPro-abstract goniometer imported rigaku-d*trek images'
_diffrn_measurement_method '\w scans'
_diffrn_orient_matrix_type 'CrysAlisPro convention (1999,Acta A55,543-557)'
_diffrn_orient_matrix_UB_11 0.0656862000
_diffrn_orient_matrix_UB_12 -0.0186961000
_diffrn_orient_matrix_UB_13 0.0096044000
_diffrn_orient_matrix_UB_21 -0.0089425000
_diffrn_orient_matrix_UB_22 0.0262142000
_diffrn_orient_matrix_UB_23 0.0220893000
_diffrn_orient_matrix_UB_31 -0.0241649000
_diffrn_orient_matrix_UB_32 -0.0289637000
_diffrn_orient_matrix_UB_33 0.0291365000
_diffrn_radiation_monochromator graphite
_diffrn_radiation_probe x-ray
_diffrn_radiation_type 'Mo K\a'
_diffrn_radiation_wavelength 0.71073
_diffrn_reflns_av_R_equivalents 0.0555
_diffrn_reflns_av_unetI/netI 0.0939
_diffrn_reflns_Laue_measured_fraction_full 0.973
_diffrn_reflns_Laue_measured_fraction_max 0.973
_diffrn_reflns_limit_h_max 11
_diffrn_reflns_limit_h_min -12
_diffrn_reflns_limit_k_max 21
_diffrn_reflns_limit_k_min -21
_diffrn_reflns_limit_l_max 15
_diffrn_reflns_limit_l_min -23
_diffrn_reflns_number 21697
_diffrn_reflns_point_group_measured_fraction_full 0.973
_diffrn_reflns_point_group_measured_fraction_max 0.973
_diffrn_reflns_theta_full 24.999
_diffrn_reflns_theta_max 24.999
_diffrn_reflns_theta_min 2.096
_diffrn_source 'fine-focus sealed X-ray tube'
_diffrn_source_type 'Enhance (Mo) X-ray Source'
_exptl_absorpt_coefficient_mu 0.203
_exptl_absorpt_correction_T_max 1.00000
_exptl_absorpt_correction_T_min 0.85420
_exptl_absorpt_correction_type multi-scan
_exptl_absorpt_process_details
;
CrysAlisPro 1.171.39.46 (Rigaku Oxford Diffraction, 2018)
Empirical absorption correction using spherical harmonics,
 implemented in SCALE3 ABSPACK scaling algorithm.
;
_exptl_crystal_colour colourless
_exptl_crystal_colour_primary colourless
_exptl_crystal_density_diffrn 1.320
_exptl_crystal_description block
_exptl_crystal_F_000 1408
_exptl_crystal_size_max 0.205
_exptl_crystal_size_mid 0.15
_exptl_crystal_size_min 0.045
_refine_diff_density_max 0.328
_refine_diff_density_min -0.428
_refine_diff_density_rms 0.068
_refine_ls_extinction_method none
_refine_ls_goodness_of_fit_ref 1.031
_refine_ls_hydrogen_treatment constr
_refine_ls_matrix_type full
_refine_ls_number_parameters 869
_refine_ls_number_reflns 11572
_refine_ls_number_restraints 0
_refine_ls_restrained_S_all 1.031
_refine_ls_R_factor_all 0.0919
_refine_ls_R_factor_gt 0.0594
_refine_ls_shift/su_max 0.001
_refine_ls_shift/su_mean 0.000
_refine_ls_structure_factor_coef Fsqd
_refine_ls_weighting_details 'w=1/[\s^2^(Fo^2^)+(0.0443P)^2^+1.0511P] where P=(Fo^2^+2Fc^2^)/3'
_refine_ls_weighting_scheme calc
_refine_ls_wR_factor_gt 0.1173
_refine_ls_wR_factor_ref 0.1433
_reflns_Friedel_coverage 0.000
_reflns_number_gt 7900
_reflns_number_total 11572
_reflns_threshold_expression 'I > 2\s(I)'
_cod_data_source_file d3cc05237k2.cif
_cod_data_source_block sjg-negi-3-237_mo
_cod_depositor_comments
;
Adding full bibliography for 7132403--7132408.cif.

2024-12-16
Z value and formula fixed to values more according to usual
chemical conventions.                 miguel
;
_cod_original_formula_sum 'C82 H70 N2 O8 S4'
_cod_original_formula_weight 1339.64
_cod_original_formula_moiety '2(C41 H35 N O4 S2)'
_cod_original_formula_units_Z 2
_cod_database_code 7132407
_shelx_shelxl_version_number 2018/3
_shelx_space_group_comment
;
The symmetry employed for this shelxl refinement is uniquely defined
by the following loop, which should always be used as a source of
symmetry information in preference to the above space-group names.
They are only intended as comments.
;
_shelx_estimated_absorpt_t_max 0.991
_shelx_estimated_absorpt_t_min 0.960
_reflns_odcompleteness_completeness 82.99
_reflns_odcompleteness_iscentric 1
_reflns_odcompleteness_theta 31.07
_olex2_refinement_description
;
1. Fixed Uiso
 At 1.2 times of:
  All C(H) groups, All C(H,H) groups
 At 1.5 times of:
  All C(H,H,H) groups
2.a Ternary CH refined with riding coordinates:
 C54(H54), C45(H45), C7(H7), C4(H4)
2.b Secondary CH2 refined with riding coordinates:
 C57(H57A,H57B), C43(H43A,H43B), C10(H10A,H10B), C2(H2A,H2B)
2.c Aromatic/amide H refined with riding coordinates:
 C72(H72), C60(H60), C35(H35), C63(H63), C73(H73), C82(H82), C62(H62),
 C22(H22), C61(H61), C12(H12), C34(H34), C31(H31), C74(H74), C21(H21), C13(H13),
  C15(H15), C20(H20), C79(H79), C78(H78), C32(H32), C69(H69), C38(H38),
 C76(H76), C19(H19), C48(H48), C29(H29), C37(H37), C33(H33), C68(H68), C81(H81),
  C27(H27), C80(H80), C16(H16), C75(H75), C49(H49), C50(H50), C52(H52),
 C39(H39), C28(H28), C65(H65), C66(H66), C41(H41), C51(H51), C40(H40), C25(H25),
  C26(H26)
2.d Idealised Me refined as rotating group:
 C17(H17A,H17B,H17C), C42(H42A,H42B,H42C), C70(H70A,H70B,H70C), C1(H1A,H1B,H1C)
;
_olex2_submission_special_instructions 'No special instructions were received'
_oxdiff_exptl_absorpt_empirical_details
;
Empirical correction (ABSPACK) includes:
- Absorption correction using spherical harmonics
- Frame scaling
- Detector area scaling
;
_oxdiff_exptl_absorpt_empirical_full_max 1.488
_oxdiff_exptl_absorpt_empirical_full_min 0.612

loop_
_space_group_symop_operation_xyz
'x, y, z'
'-x, -y, -z'

loop_
_atom_site_label
_atom_site_type_symbol
_atom_site_fract_x
_atom_site_fract_y
_atom_site_fract_z
_atom_site_U_iso_or_equiv
_atom_site_adp_type
_atom_site_occupancy
_atom_site_site_symmetry_order
_atom_site_calc_flag
_atom_site_refinement_flags_posn
_atom_site_refinement_flags_adp
_atom_site_refinement_flags_occupancy
_atom_site_disorder_assembly
_atom_site_disorder_group
S4 S 0.22165(8) 0.76662(5) 0.74730(4) 0.0303(2) Uani 1 1 d . . . . .
S3 S -0.40733(8) 0.74863(5) 0.88868(4) 0.0318(2) Uani 1 1 d . . . . .
S2 S 0.95989(8) 0.64671(5) 0.26890(5) 0.0341(2) Uani 1 1 d . . . . .
S1 S 0.52850(9) 0.75493(5) 0.52982(5) 0.0364(2) Uani 1 1 d . . . . .
O5 O 0.1595(2) 0.71920(13) 1.02355(11) 0.0346(5) Uani 1 1 d . . . . .
O7 O -0.3906(2) 0.71529(13) 0.96297(11) 0.0386(6) Uani 1 1 d . . . . .
O1 O 0.4864(2) 0.60151(13) 0.26468(12) 0.0433(6) Uani 1 1 d . . . . .
O6 O 0.0014(2) 0.64926(13) 1.05606(12) 0.0423(6) Uani 1 1 d . . . . .
O8 O -0.5372(2) 0.78403(13) 0.86622(13) 0.0436(6) Uani 1 1 d . . . . .
O2 O 0.4015(2) 0.58908(14) 0.37922(13) 0.0441(6) Uani 1 1 d . . . . .
O3 O 0.4198(2) 0.72159(13) 0.53265(13) 0.0424(6) Uani 1 1 d . . . . .
O4 O 0.5196(2) 0.80780(14) 0.57326(12) 0.0472(7) Uani 1 1 d . . . . .
N2 N -0.3265(2) 0.82221(14) 0.85737(14) 0.0297(6) Uani 1 1 d . . . . .
N1 N 0.5581(3) 0.80860(14) 0.44499(14) 0.0305(6) Uani 1 1 d . . . . .
C72 C -0.2435(3) 0.60038(18) 0.88212(18) 0.0353(8) Uani 1 1 d . . . . .
H72 H -0.239797 0.589437 0.931841 0.042 Uiso 1 1 calc R . . . .
C64 C 0.0342(3) 0.93017(17) 0.84176(15) 0.0255(7) Uani 1 1 d . . . . .
C60 C -0.4522(3) 0.90778(19) 0.74896(19) 0.0393(9) Uani 1 1 d . . . . .
H60 H -0.529899 0.887833 0.764785 0.047 Uiso 1 1 calc R . . . .
C58 C -0.2317(3) 0.91016(17) 0.76729(17) 0.0288(7) Uani 1 1 d . . . . .
C53 C 0.1023(3) 0.78736(17) 0.81897(16) 0.0239(7) Uani 1 1 d . . . . .
C59 C -0.3465(3) 0.88102(18) 0.78988(17) 0.0308(8) Uani 1 1 d . . . . .
C47 C 0.1832(3) 0.64474(18) 0.89436(16) 0.0281(7) Uani 1 1 d . . . . .
C46 C 0.0999(3) 0.73079(17) 0.88178(16) 0.0249(7) Uani 1 1 d . . . . .
C54 C 0.0064(3) 0.87270(17) 0.80608(16) 0.0250(7) Uani 1 1 d . . . . .
H54 H 0.021614 0.898464 0.753781 0.030 Uiso 1 1 calc R . . . .
C77 C 0.1207(3) 0.80156(17) 0.67579(16) 0.0258(7) Uani 1 1 d . . . . .
C55 C -0.1360(3) 0.86512(17) 0.81825(16) 0.0249(7) Uani 1 1 d . . . . .
C8 C 0.6722(3) 0.80339(17) 0.33682(16) 0.0275(7) Uani 1 1 d . . . . .
C35 C 0.7093(3) 0.50319(18) 0.40614(16) 0.0319(8) Uani 1 1 d . . . . .
H35 H 0.662536 0.532609 0.439594 0.038 Uiso 1 1 calc R . . . .
C63 C -0.2242(3) 0.97071(18) 0.70296(17) 0.0357(8) Uani 1 1 d . . . . .
H63 H -0.148599 0.992753 0.688125 0.043 Uiso 1 1 calc R . . . .
C71 C -0.3211(3) 0.67370(17) 0.84459(16) 0.0273(7) Uani 1 1 d . . . . .
C73 C -0.1714(3) 0.5432(2) 0.8458(2) 0.0389(9) Uani 1 1 d . . . . .
H73 H -0.117490 0.492837 0.870581 0.047 Uiso 1 1 calc R . . . .
C18 C 0.7055(3) 0.86494(17) 0.35932(16) 0.0269(7) Uani 1 1 d . . . . .
C82 C 0.1725(3) 0.84144(17) 0.60922(16) 0.0327(8) Uani 1 1 d . . . . .
H82 H 0.257735 0.851761 0.603430 0.039 Uiso 1 1 calc R . . . .
C62 C -0.3292(3) 0.99791(19) 0.66129(19) 0.0407(9) Uani 1 1 d . . . . .
H62 H -0.325839 1.038941 0.617425 0.049 Uiso 1 1 calc R . . . .
C67 C 0.0860(3) 1.04269(19) 0.90063(17) 0.0335(8) Uani 1 1 d . . . . .
C45 C 0.0025(3) 0.75398(18) 0.94310(15) 0.0276(7) Uani 1 1 d . . . . .
H45 H 0.001363 0.811229 0.940548 0.033 Uiso 1 1 calc R . . . .
C22 C 0.6456(3) 0.92008(17) 0.46291(17) 0.0325(8) Uani 1 1 d . . . . .
H22 H 0.598824 0.920296 0.508578 0.039 Uiso 1 1 calc R . . . .
C30 C 0.7468(3) 0.54581(17) 0.33665(17) 0.0280(7) Uani 1 1 d . . . . .
C61 C -0.4400(3) 0.96510(19) 0.6837(2) 0.0419(9) Uani 1 1 d . . . . .
H61 H -0.509053 0.982496 0.653377 0.050 Uiso 1 1 calc R . . . .
C56 C -0.1931(3) 0.81220(18) 0.87185(16) 0.0277(7) Uani 1 1 d . . . . .
C7 C 0.7341(3) 0.77910(17) 0.26913(16) 0.0280(7) Uani 1 1 d . . . . .
H7 H 0.814615 0.801386 0.252967 0.034 Uiso 1 1 calc R . . . .
C12 C 0.6615(3) 0.77541(19) 0.15470(17) 0.0348(8) Uani 1 1 d . . . . .
H12 H 0.724264 0.724142 0.158346 0.042 Uiso 1 1 calc R . . . .
C34 C 0.7394(3) 0.41882(18) 0.42663(18) 0.0346(8) Uani 1 1 d . . . . .
H34 H 0.712703 0.390637 0.473805 0.042 Uiso 1 1 calc R . . . .
C31 C 0.8185(3) 0.50097(19) 0.28932(18) 0.0344(8) Uani 1 1 d . . . . .
H31 H 0.846695 0.528666 0.242248 0.041 Uiso 1 1 calc R . . . .
C74 C -0.1782(3) 0.5597(2) 0.7741(2) 0.0439(9) Uani 1 1 d . . . . .
H74 H -0.128419 0.520572 0.749488 0.053 Uiso 1 1 calc R . . . .
C57 C -0.1387(3) 0.75307(19) 0.93888(16) 0.0325(8) Uani 1 1 d . . . . .
H57A H -0.140895 0.697290 0.940308 0.039 Uiso 1 1 calc R . . . .
H57B H -0.195995 0.767402 0.980801 0.039 Uiso 1 1 calc R . . . .
C9 C 0.5838(3) 0.77063(17) 0.38823(17) 0.0280(7) Uani 1 1 d . . . . .
C44 C 0.0510(3) 0.70033(18) 1.01397(16) 0.0286(7) Uani 1 1 d . . . . .
C21 C 0.7256(3) 0.97294(19) 0.42956(18) 0.0370(8) Uani 1 1 d . . . . .
H21 H 0.733747 1.010462 0.452833 0.044 Uiso 1 1 calc R . . . .
C13 C 0.5854(3) 0.8089(2) 0.09754(17) 0.0376(8) Uani 1 1 d . . . . .
H13 H 0.596427 0.779997 0.062920 0.045 Uiso 1 1 calc R . . . .
C23 C 0.6368(3) 0.86678(17) 0.42677(16) 0.0272(7) Uani 1 1 d . . . . .
C5 C 0.7040(3) 0.63687(17) 0.31418(16) 0.0279(7) Uani 1 1 d . . . . .
C15 C 0.4804(3) 0.9242(2) 0.14188(17) 0.0382(9) Uani 1 1 d . . . . .
H15 H 0.418622 0.975837 0.137774 0.046 Uiso 1 1 calc R . . . .
C36 C 0.6745(3) 0.6758(2) 0.54424(16) 0.0330(8) Uani 1 1 d . . . . .
C20 C 0.7949(3) 0.97264(19) 0.36232(18) 0.0381(8) Uani 1 1 d . . . . .
H20 H 0.849740 1.009514 0.341111 0.046 Uiso 1 1 calc R . . . .
C3 C 0.4715(3) 0.61686(18) 0.32797(18) 0.0314(8) Uani 1 1 d . . . . .
C6 C 0.7853(3) 0.68653(17) 0.28688(15) 0.0269(7) Uani 1 1 d . . . . .
C11 C 0.6476(3) 0.81518(18) 0.20639(16) 0.0298(8) Uani 1 1 d . . . . .
C79 C -0.0789(3) 0.8142(2) 0.62628(19) 0.0419(9) Uani 1 1 d . . . . .
H79 H -0.165246 0.805410 0.632085 0.050 Uiso 1 1 calc R . . . .
C78 C -0.0047(3) 0.78769(18) 0.68367(18) 0.0335(8) Uani 1 1 d . . . . .
H78 H -0.039811 0.759687 0.728975 0.040 Uiso 1 1 calc R . . . .
C24 C 1.0311(3) 0.70749(18) 0.30041(17) 0.0310(8) Uani 1 1 d . . . . .
C32 C 0.8491(3) 0.41664(18) 0.31016(18) 0.0369(8) Uani 1 1 d . . . . .
H32 H 0.898239 0.386664 0.277516 0.044 Uiso 1 1 calc R . . . .
C69 C 0.1605(3) 0.92410(19) 0.85576(17) 0.0348(8) Uani 1 1 d . . . . .
H69 H 0.231930 0.881108 0.845324 0.042 Uiso 1 1 calc R . . . .
C38 C 0.7889(4) 0.5337(2) 0.57035(18) 0.0440(9) Uani 1 1 d . . . . .
H38 H 0.787755 0.478205 0.579806 0.053 Uiso 1 1 calc R . . . .
C76 C -0.3289(4) 0.6900(2) 0.77218(17) 0.0384(8) Uani 1 1 d . . . . .
H76 H -0.383208 0.740015 0.747071 0.046 Uiso 1 1 calc R . . . .
C19 C 0.7850(3) 0.91990(18) 0.32649(17) 0.0334(8) Uani 1 1 d . . . . .
H19 H 0.831011 0.920647 0.280502 0.040 Uiso 1 1 calc R . . . .
C17 C 0.4112(4) 0.9200(2) 0.02692(18) 0.0479(10) Uani 1 1 d . . . . .
H17A H 0.470107 0.930679 -0.017341 0.072 Uiso 1 1 calc GR . . . .
H17B H 0.348208 0.971224 0.031698 0.072 Uiso 1 1 calc GR . . . .
H17C H 0.362115 0.881372 0.025747 0.072 Uiso 1 1 calc GR . . . .
C14 C 0.4937(3) 0.8838(2) 0.09004(18) 0.0382(9) Uani 1 1 d . . . . .
C4 C 0.5544(3) 0.67476(18) 0.32575(17) 0.0313(8) Uani 1 1 d . . . . .
H4 H 0.531545 0.722692 0.283524 0.038 Uiso 1 1 calc R . . . .
C48 C 0.1271(3) 0.58165(19) 0.89898(19) 0.0404(9) Uani 1 1 d . . . . .
H48 H 0.035356 0.593680 0.893095 0.048 Uiso 1 1 calc R . . . .
C43 C 0.2295(3) 0.6693(2) 1.08486(17) 0.0389(9) Uani 1 1 d . . . . .
H43A H 0.275404 0.614374 1.078687 0.047 Uiso 1 1 calc R . . . .
H43B H 0.166682 0.663031 1.128655 0.047 Uiso 1 1 calc R . . . .
C10 C 0.5161(3) 0.70697(19) 0.39067(18) 0.0348(8) Uani 1 1 d . . . . .
H10A H 0.418655 0.730222 0.395260 0.042 Uiso 1 1 calc R . . . .
H10B H 0.538118 0.660936 0.433576 0.042 Uiso 1 1 calc R . . . .
C29 C 1.0109(4) 0.7071(2) 0.37112(19) 0.0424(9) Uani 1 1 d . . . . .
H29 H 0.955444 0.675576 0.403538 0.051 Uiso 1 1 calc R . . . .
C37 C 0.6713(4) 0.5951(2) 0.55801(17) 0.0401(9) Uani 1 1 d . . . . .
H37 H 0.590115 0.581636 0.559057 0.048 Uiso 1 1 calc R . . . .
C33 C 0.8080(3) 0.37570(19) 0.37877(18) 0.0360(8) Uani 1 1 d . . . . .
H33 H 0.827375 0.317761 0.392689 0.043 Uiso 1 1 calc R . . . .
C68 C 0.1854(3) 0.9791(2) 0.88459(18) 0.0379(8) Uani 1 1 d . . . . .
H68 H 0.273639 0.972945 0.893644 0.046 Uiso 1 1 calc R . . . .
C81 C 0.0994(4) 0.8662(2) 0.55115(19) 0.0445(9) Uani 1 1 d . . . . .
H81 H 0.136059 0.891652 0.505234 0.053 Uiso 1 1 calc R . . . .
C27 C 1.1526(4) 0.7970(2) 0.3491(2) 0.0543(11) Uani 1 1 d . . . . .
H27 H 1.193634 0.828005 0.365736 0.065 Uiso 1 1 calc R . . . .
C80 C -0.0258(4) 0.8538(2) 0.56013(19) 0.0467(10) Uani 1 1 d . . . . .
H80 H -0.076589 0.872587 0.520557 0.056 Uiso 1 1 calc R . . . .
C16 C 0.5555(3) 0.89050(19) 0.19944(17) 0.0350(8) Uani 1 1 d . . . . .
H16 H 0.544101 0.919032 0.234383 0.042 Uiso 1 1 calc R . . . .
C2 C 0.4251(4) 0.5395(2) 0.2601(2) 0.0478(10) Uani 1 1 d . . . . .
H2A H 0.396046 0.554052 0.211943 0.057 Uiso 1 1 calc R . . . .
H2B H 0.345556 0.537783 0.295214 0.057 Uiso 1 1 calc R . . . .
C75 C -0.2564(4) 0.6324(2) 0.73722(19) 0.0461(9) Uani 1 1 d . . . . .
H75 H -0.260386 0.642888 0.687576 0.055 Uiso 1 1 calc R . . . .
C49 C 0.2012(4) 0.5021(2) 0.91187(19) 0.0459(10) Uani 1 1 d . . . . .
H49 H 0.160672 0.459840 0.914485 0.055 Uiso 1 1 calc R . . . .
C42 C 0.3282(3) 0.7125(2) 1.08981(19) 0.0459(10) Uani 1 1 d . . . . .
H42A H 0.391325 0.716599 1.046797 0.069 Uiso 1 1 calc GR . . . .
H42B H 0.376313 0.681881 1.131741 0.069 Uiso 1 1 calc GR . . . .
H42C H 0.281517 0.767409 1.094126 0.069 Uiso 1 1 calc GR . . . .
C50 C 0.3349(4) 0.4833(2) 0.92107(18) 0.0445(10) Uani 1 1 d . . . . .
H50 H 0.386473 0.428403 0.929982 0.053 Uiso 1 1 calc R . . . .
C52 C 0.3170(3) 0.62525(19) 0.90389(19) 0.0404(9) Uani 1 1 d . . . . .
H52 H 0.357601 0.667412 0.901290 0.048 Uiso 1 1 calc R . . . .
C39 C 0.9058(4) 0.5534(2) 0.56887(18) 0.0461(10) Uani 1 1 d . . . . .
H39 H 0.985435 0.511498 0.577648 0.055 Uiso 1 1 calc R . . . .
C28 C 1.0705(4) 0.7522(2) 0.3954(2) 0.0523(10) Uani 1 1 d . . . . .
H28 H 1.054732 0.752251 0.444147 0.063 Uiso 1 1 calc R . . . .
C65 C -0.0675(3) 0.9943(2) 0.8572(2) 0.0439(9) Uani 1 1 d . . . . .
H65 H -0.155578 1.000581 0.847784 0.053 Uiso 1 1 calc R . . . .
C70 C 0.1097(4) 1.1027(2) 0.9337(2) 0.0499(10) Uani 1 1 d . . . . .
H70A H 0.071882 1.091985 0.983644 0.075 Uiso 1 1 calc GR . . . .
H70B H 0.067081 1.158418 0.907711 0.075 Uiso 1 1 calc GR . . . .
H70C H 0.205550 1.096724 0.931203 0.075 Uiso 1 1 calc GR . . . .
C66 C -0.0411(4) 1.0488(2) 0.8862(2) 0.0510(10) Uani 1 1 d . . . . .
H66 H -0.112223 1.091946 0.896649 0.061 Uiso 1 1 calc R . . . .
C41 C 0.7923(4) 0.6961(2) 0.54211(18) 0.0436(9) Uani 1 1 d . . . . .
H41 H 0.794178 0.751548 0.532252 0.052 Uiso 1 1 calc R . . . .
C51 C 0.3921(4) 0.5452(2) 0.9171(2) 0.0501(10) Uani 1 1 d . . . . .
H51 H 0.483616 0.532890 0.923567 0.060 Uiso 1 1 calc R . . . .
C1 C 0.5214(4) 0.4571(2) 0.2745(2) 0.0512(10) Uani 1 1 d . . . . .
H1A H 0.599997 0.458812 0.239600 0.077 Uiso 1 1 calc GR . . . .
H1B H 0.478914 0.416578 0.270584 0.077 Uiso 1 1 calc GR . . . .
H1C H 0.548278 0.442104 0.322615 0.077 Uiso 1 1 calc GR . . . .
C40 C 0.9076(4) 0.6343(2) 0.55456(18) 0.0500(10) Uani 1 1 d . . . . .
H40 H 0.988987 0.647669 0.553262 0.060 Uiso 1 1 calc R . . . .
C25 C 1.1136(4) 0.7527(2) 0.2546(2) 0.0580(11) Uani 1 1 d . . . . .
H25 H 1.128697 0.753612 0.205637 0.070 Uiso 1 1 calc R . . . .
C26 C 1.1748(4) 0.7968(3) 0.2796(3) 0.0668(13) Uani 1 1 d . . . . .
H26 H 1.232670 0.827111 0.247762 0.080 Uiso 1 1 calc R . . . .

loop_
_atom_site_aniso_label
_atom_site_aniso_U_11
_atom_site_aniso_U_22
_atom_site_aniso_U_33
_atom_site_aniso_U_23
_atom_site_aniso_U_13
_atom_site_aniso_U_12
S4 0.0248(4) 0.0315(4) 0.0306(4) -0.0092(4) 0.0000(3) -0.0016(3)
S3 0.0217(4) 0.0321(5) 0.0426(5) -0.0148(4) 0.0028(4) -0.0072(3)
S2 0.0315(5) 0.0310(5) 0.0410(5) -0.0162(4) 0.0031(4) -0.0067(4)
S1 0.0384(5) 0.0370(5) 0.0375(5) -0.0180(4) 0.0094(4) -0.0149(4)
O5 0.0347(13) 0.0372(13) 0.0301(12) -0.0018(10) -0.0089(10) -0.0106(10)
O7 0.0361(14) 0.0488(14) 0.0340(13) -0.0172(11) 0.0087(11) -0.0162(11)
O1 0.0592(17) 0.0421(14) 0.0384(14) -0.0087(11) -0.0116(12) -0.0256(12)
O6 0.0487(15) 0.0389(14) 0.0361(13) 0.0046(11) -0.0076(12) -0.0201(12)
O8 0.0175(12) 0.0388(13) 0.0743(17) -0.0185(13) -0.0024(12) -0.0050(10)
O2 0.0467(15) 0.0435(14) 0.0499(15) -0.0142(12) 0.0003(13) -0.0245(12)
O3 0.0330(13) 0.0442(14) 0.0569(15) -0.0238(12) 0.0120(12) -0.0196(11)
O4 0.0589(17) 0.0485(15) 0.0439(14) -0.0286(12) 0.0177(13) -0.0247(13)
N2 0.0224(14) 0.0255(14) 0.0403(16) -0.0095(12) -0.0024(12) -0.0044(11)
N1 0.0323(15) 0.0251(14) 0.0361(15) -0.0109(12) -0.0041(12) -0.0071(12)
C72 0.037(2) 0.0269(18) 0.0406(19) -0.0060(15) -0.0044(16) -0.0090(15)
C64 0.0293(18) 0.0216(16) 0.0250(16) -0.0040(13) -0.0026(14) -0.0081(13)
C60 0.0280(19) 0.0280(18) 0.065(2) -0.0161(18) -0.0129(18) -0.0027(15)
C58 0.0259(18) 0.0210(16) 0.0383(18) -0.0113(14) -0.0045(15) 0.0002(13)
C53 0.0166(15) 0.0248(16) 0.0317(17) -0.0100(14) -0.0031(13) -0.0045(12)
C59 0.0237(17) 0.0251(17) 0.045(2) -0.0125(15) -0.0098(15) -0.0012(14)
C47 0.0295(18) 0.0243(16) 0.0283(17) -0.0046(14) -0.0024(14) -0.0064(14)
C46 0.0198(16) 0.0258(16) 0.0305(17) -0.0080(14) -0.0051(13) -0.0059(13)
C54 0.0215(16) 0.0237(16) 0.0267(16) -0.0038(13) -0.0017(13) -0.0047(13)
C77 0.0252(17) 0.0209(16) 0.0312(17) -0.0118(14) -0.0014(14) -0.0014(13)
C55 0.0221(16) 0.0232(16) 0.0303(17) -0.0113(14) -0.0039(14) -0.0019(13)
C8 0.0312(18) 0.0184(16) 0.0319(17) -0.0043(13) -0.0106(15) -0.0029(13)
C35 0.038(2) 0.0275(17) 0.0313(18) -0.0100(15) -0.0067(15) -0.0060(14)
C63 0.036(2) 0.0246(17) 0.045(2) -0.0088(16) -0.0088(16) -0.0024(14)
C71 0.0237(17) 0.0265(17) 0.0345(18) -0.0100(14) 0.0036(14) -0.0125(13)
C73 0.0303(19) 0.0290(18) 0.058(2) -0.0138(17) -0.0098(17) -0.0036(15)
C18 0.0288(17) 0.0184(15) 0.0301(17) -0.0025(13) -0.0113(14) -0.0001(13)
C82 0.041(2) 0.0255(17) 0.0344(19) -0.0105(15) -0.0015(16) -0.0108(15)
C62 0.043(2) 0.0276(18) 0.046(2) -0.0067(16) -0.0169(18) 0.0023(16)
C67 0.041(2) 0.0309(18) 0.0338(18) -0.0097(15) -0.0063(16) -0.0147(16)
C45 0.0277(17) 0.0241(16) 0.0273(16) -0.0033(13) -0.0067(14) -0.0026(13)
C22 0.039(2) 0.0241(17) 0.0350(18) -0.0083(15) -0.0060(16) -0.0070(15)
C30 0.0266(17) 0.0232(16) 0.0367(18) -0.0097(14) -0.0048(14) -0.0074(13)
C61 0.035(2) 0.0313(19) 0.059(2) -0.0100(18) -0.0226(18) 0.0011(16)
C56 0.0203(16) 0.0306(17) 0.0357(18) -0.0167(15) -0.0012(14) -0.0047(13)
C7 0.0299(18) 0.0264(17) 0.0310(17) -0.0097(14) -0.0044(14) -0.0090(14)
C12 0.041(2) 0.0310(18) 0.0345(19) -0.0105(15) -0.0036(16) -0.0103(15)
C34 0.038(2) 0.0263(18) 0.0363(19) -0.0033(15) -0.0048(16) -0.0085(15)
C31 0.037(2) 0.0298(18) 0.0364(19) -0.0102(15) 0.0037(16) -0.0108(15)
C74 0.039(2) 0.044(2) 0.059(2) -0.0309(19) 0.0013(19) -0.0135(17)
C57 0.0280(18) 0.0342(18) 0.0308(17) -0.0056(15) 0.0007(15) -0.0065(14)
C9 0.0263(17) 0.0232(16) 0.0360(18) -0.0122(14) -0.0052(15) -0.0026(13)
C44 0.0297(18) 0.0263(17) 0.0289(17) -0.0109(15) -0.0040(15) -0.0010(14)
C21 0.048(2) 0.0268(18) 0.040(2) -0.0071(16) -0.0152(17) -0.0105(16)
C13 0.044(2) 0.046(2) 0.0301(18) -0.0121(16) -0.0061(16) -0.0185(17)
C23 0.0274(17) 0.0188(16) 0.0343(18) -0.0059(14) -0.0056(14) -0.0042(13)
C5 0.0311(18) 0.0250(16) 0.0288(17) -0.0097(14) -0.0060(14) -0.0044(14)
C15 0.040(2) 0.0332(19) 0.0359(19) -0.0027(16) -0.0119(16) -0.0035(16)
C36 0.040(2) 0.040(2) 0.0236(17) -0.0104(15) 0.0036(15) -0.0193(16)
C20 0.050(2) 0.0304(19) 0.042(2) -0.0085(16) -0.0092(18) -0.0202(16)
C3 0.0311(19) 0.0226(17) 0.0396(19) -0.0079(15) -0.0074(16) -0.0035(14)
C6 0.0321(18) 0.0248(16) 0.0257(16) -0.0089(14) -0.0044(14) -0.0066(14)
C11 0.0354(19) 0.0258(17) 0.0276(17) -0.0054(14) -0.0017(15) -0.0097(14)
C79 0.034(2) 0.044(2) 0.055(2) -0.0284(19) -0.0117(18) 0.0001(16)
C78 0.0335(19) 0.0300(18) 0.0369(19) -0.0163(15) 0.0016(16) -0.0031(14)
C24 0.0263(18) 0.0291(17) 0.0356(18) -0.0094(15) -0.0033(15) -0.0030(14)
C32 0.043(2) 0.0260(18) 0.046(2) -0.0197(16) 0.0009(17) -0.0067(15)
C69 0.0253(18) 0.0368(19) 0.041(2) -0.0128(16) -0.0075(15) -0.0015(14)
C38 0.048(2) 0.040(2) 0.041(2) -0.0096(17) -0.0003(18) -0.0100(18)
C76 0.049(2) 0.0314(19) 0.0346(19) -0.0078(16) -0.0080(17) -0.0096(16)
C19 0.040(2) 0.0262(17) 0.0313(18) -0.0014(15) -0.0066(16) -0.0098(15)
C17 0.047(2) 0.053(2) 0.042(2) -0.0025(18) -0.0149(18) -0.0153(19)
C14 0.034(2) 0.049(2) 0.0357(19) -0.0050(17) -0.0044(16) -0.0220(17)
C4 0.0343(19) 0.0220(16) 0.0405(19) -0.0087(15) -0.0036(16) -0.0116(14)
C48 0.035(2) 0.0314(19) 0.057(2) -0.0148(17) -0.0018(18) -0.0112(16)
C43 0.042(2) 0.038(2) 0.0329(19) -0.0018(16) -0.0100(16) -0.0099(16)
C10 0.0259(18) 0.0317(18) 0.048(2) -0.0166(16) -0.0019(16) -0.0037(14)
C29 0.050(2) 0.040(2) 0.039(2) -0.0131(17) -0.0034(18) -0.0115(17)
C37 0.042(2) 0.043(2) 0.040(2) -0.0122(17) 0.0019(17) -0.0186(17)
C33 0.039(2) 0.0247(17) 0.046(2) -0.0117(16) -0.0024(17) -0.0077(15)
C68 0.034(2) 0.040(2) 0.045(2) -0.0141(17) -0.0129(17) -0.0095(16)
C81 0.066(3) 0.036(2) 0.0320(19) -0.0079(16) -0.0019(19) -0.0164(19)
C27 0.044(2) 0.047(2) 0.082(3) -0.025(2) -0.022(2) -0.0083(19)
C80 0.059(3) 0.041(2) 0.042(2) -0.0175(18) -0.020(2) 0.0007(19)
C16 0.046(2) 0.0312(18) 0.0317(18) -0.0127(15) -0.0097(16) -0.0068(16)
C2 0.066(3) 0.045(2) 0.047(2) -0.0114(18) -0.020(2) -0.028(2)
C75 0.060(3) 0.048(2) 0.036(2) -0.0142(18) -0.0022(19) -0.020(2)
C49 0.054(3) 0.0290(19) 0.057(2) -0.0128(18) 0.004(2) -0.0184(18)
C42 0.039(2) 0.055(2) 0.039(2) 0.0012(18) -0.0069(17) -0.0180(18)
C50 0.054(2) 0.0267(19) 0.038(2) -0.0018(16) -0.0012(18) 0.0034(17)
C52 0.0274(19) 0.0287(18) 0.062(2) -0.0083(17) -0.0103(17) -0.0029(15)
C39 0.049(2) 0.048(2) 0.036(2) -0.0064(18) -0.0094(18) -0.0058(19)
C28 0.063(3) 0.055(2) 0.045(2) -0.022(2) -0.019(2) -0.007(2)
C65 0.0270(19) 0.038(2) 0.074(3) -0.0296(19) -0.0047(18) -0.0032(15)
C70 0.066(3) 0.045(2) 0.050(2) -0.0207(18) 0.001(2) -0.026(2)
C66 0.039(2) 0.041(2) 0.080(3) -0.036(2) 0.003(2) -0.0057(17)
C41 0.050(2) 0.045(2) 0.039(2) 0.0003(17) -0.0102(18) -0.0250(19)
C51 0.040(2) 0.039(2) 0.064(3) -0.0103(19) -0.016(2) 0.0042(17)
C1 0.060(3) 0.050(2) 0.055(2) -0.021(2) -0.003(2) -0.025(2)
C40 0.045(2) 0.060(3) 0.042(2) 0.002(2) -0.0155(19) -0.019(2)
C25 0.065(3) 0.072(3) 0.050(2) -0.019(2) 0.005(2) -0.042(2)
C26 0.063(3) 0.074(3) 0.077(3) -0.018(3) 0.001(3) -0.044(2)

loop_
_atom_type_symbol
_atom_type_description
_atom_type_scat_dispersion_real
_atom_type_scat_dispersion_imag
_atom_type_scat_source
C C 0.0033 0.0016 'International Tables Vol C Tables 4.2.6.8 and 6.1.1.4'
H H 0.0000 0.0000 'International Tables Vol C Tables 4.2.6.8 and 6.1.1.4'
N N 0.0061 0.0033 'International Tables Vol C Tables 4.2.6.8 and 6.1.1.4'
O O 0.0106 0.0060 'International Tables Vol C Tables 4.2.6.8 and 6.1.1.4'
S S 0.1246 0.1234 'International Tables Vol C Tables 4.2.6.8 and 6.1.1.4'

loop_
_geom_angle_atom_site_label_1
_geom_angle_atom_site_label_2
_geom_angle_atom_site_label_3
_geom_angle
_geom_angle_site_symmetry_1
_geom_angle_site_symmetry_3
_geom_angle_publ_flag
C53 S4 C77 101.39(14) . . ?
O7 S3 N2 107.14(14) . . ?
O7 S3 C71 108.30(14) . . ?
O8 S3 O7 120.01(14) . . ?
O8 S3 N2 105.88(13) . . ?
O8 S3 C71 109.74(15) . . ?
N2 S3 C71 104.69(13) . . ?
C24 S2 C6 103.18(14) . . ?
O3 S1 O4 120.01(14) . . ?
O3 S1 N1 107.29(15) . . ?
O3 S1 C36 109.55(15) . . ?
O4 S1 N1 106.35(13) . . ?
O4 S1 C36 108.94(16) . . ?
N1 S1 C36 103.39(14) . . ?
C44 O5 C43 117.9(2) . . ?
C3 O1 C2 117.2(3) . . ?
C59 N2 S3 122.3(2) . . ?
C59 N2 C56 107.5(2) . . ?
C56 N2 S3 123.3(2) . . ?
C9 N1 S1 120.5(2) . . ?
C9 N1 C23 107.5(2) . . ?
C23 N1 S1 121.6(2) . . ?
C71 C72 H72 120.5 . . ?
C71 C72 C73 119.0(3) . . ?
C73 C72 H72 120.5 . . ?
C69 C64 C54 122.0(3) . . ?
C69 C64 C65 117.6(3) . . ?
C65 C64 C54 120.3(3) . . ?
C59 C60 H60 121.4 . . ?
C59 C60 C61 117.1(3) . . ?
C61 C60 H60 121.4 . . ?
C59 C58 C55 108.4(3) . . ?
C59 C58 C63 119.8(3) . . ?
C63 C58 C55 131.7(3) . . ?
C46 C53 S4 120.5(2) . . ?
C46 C53 C54 122.4(3) . . ?
C54 C53 S4 117.2(2) . . ?
C60 C59 N2 131.0(3) . . ?
C60 C59 C58 122.0(3) . . ?
C58 C59 N2 107.0(3) . . ?
C48 C47 C46 120.5(3) . . ?
C48 C47 C52 118.0(3) . . ?
C52 C47 C46 121.5(3) . . ?
C53 C46 C47 123.8(3) . . ?
C53 C46 C45 118.3(3) . . ?
C47 C46 C45 117.9(2) . . ?
C64 C54 C53 115.5(2) . . ?
C64 C54 H54 104.9 . . ?
C53 C54 H54 104.9 . . ?
C55 C54 C64 115.6(2) . . ?
C55 C54 C53 109.7(2) . . ?
C55 C54 H54 104.9 . . ?
C82 C77 S4 118.1(2) . . ?
C78 C77 S4 122.4(2) . . ?
C78 C77 C82 119.5(3) . . ?
C58 C55 C54 122.9(3) . . ?
C56 C55 C58 108.1(3) . . ?
C56 C55 C54 128.6(3) . . ?
C18 C8 C7 123.9(3) . . ?
C9 C8 C18 108.1(3) . . ?
C9 C8 C7 127.9(3) . . ?
C30 C35 H35 119.6 . . ?
C34 C35 H35 119.6 . . ?
C34 C35 C30 120.8(3) . . ?
C58 C63 H63 120.6 . . ?
C62 C63 C58 118.8(3) . . ?
C62 C63 H63 120.6 . . ?
C72 C71 S3 119.7(3) . . ?
C76 C71 S3 119.1(2) . . ?
C76 C71 C72 121.1(3) . . ?
C72 C73 H73 120.1 . . ?
C74 C73 C72 119.9(3) . . ?
C74 C73 H73 120.1 . . ?
C23 C18 C8 108.1(3) . . ?
C19 C18 C8 132.8(3) . . ?
C19 C18 C23 119.1(3) . . ?
C77 C82 H82 120.0 . . ?
C81 C82 C77 119.9(3) . . ?
C81 C82 H82 120.0 . . ?
C63 C62 H62 119.9 . . ?
C63 C62 C61 120.1(3) . . ?
C61 C62 H62 119.9 . . ?
C68 C67 C70 123.0(3) . . ?
C68 C67 C66 116.6(3) . . ?
C66 C67 C70 120.3(3) . . ?
C46 C45 H45 107.1 . . ?
C57 C45 C46 113.6(3) . . ?
C57 C45 H45 107.1 . . ?
C57 C45 C44 111.1(3) . . ?
C44 C45 C46 110.4(2) . . ?
C44 C45 H45 107.1 . . ?
C21 C22 H22 121.5 . . ?
C21 C22 C23 117.0(3) . . ?
C23 C22 H22 121.5 . . ?
C35 C30 C5 119.8(3) . . ?
C31 C30 C35 118.3(3) . . ?
C31 C30 C5 121.9(3) . . ?
C60 C61 C62 122.0(3) . . ?
C60 C61 H61 119.0 . . ?
C62 C61 H61 119.0 . . ?
N2 C56 C57 121.3(3) . . ?
C55 C56 N2 108.7(3) . . ?
C55 C56 C57 130.0(3) . . ?
C8 C7 H7 106.0 . . ?
C8 C7 C6 109.2(2) . . ?
C8 C7 C11 115.6(2) . . ?
C6 C7 H7 106.0 . . ?
C6 C7 C11 113.4(3) . . ?
C11 C7 H7 106.0 . . ?
C13 C12 H12 119.4 . . ?
C11 C12 H12 119.4 . . ?
C11 C12 C13 121.2(3) . . ?
C35 C34 H34 120.0 . . ?
C33 C34 C35 120.0(3) . . ?
C33 C34 H34 120.0 . . ?
C30 C31 H31 119.7 . . ?
C32 C31 C30 120.7(3) . . ?
C32 C31 H31 119.7 . . ?
C73 C74 H74 119.6 . . ?
C73 C74 C75 120.9(3) . . ?
C75 C74 H74 119.6 . . ?
C45 C57 H57A 109.2 . . ?
C45 C57 H57B 109.2 . . ?
C56 C57 C45 111.8(2) . . ?
C56 C57 H57A 109.2 . . ?
C56 C57 H57B 109.2 . . ?
H57A C57 H57B 107.9 . . ?
N1 C9 C10 121.0(3) . . ?
C8 C9 N1 109.2(3) . . ?
C8 C9 C10 129.8(3) . . ?
O5 C44 C45 109.1(3) . . ?
O6 C44 O5 124.3(3) . . ?
O6 C44 C45 126.6(3) . . ?
C22 C21 H21 119.2 . . ?
C22 C21 C20 121.7(3) . . ?
C20 C21 H21 119.2 . . ?
C12 C13 H13 119.4 . . ?
C14 C13 C12 121.1(3) . . ?
C14 C13 H13 119.4 . . ?
C18 C23 N1 107.0(3) . . ?
C22 C23 N1 130.3(3) . . ?
C22 C23 C18 122.6(3) . . ?
C30 C5 C4 116.1(3) . . ?
C6 C5 C30 125.3(3) . . ?
C6 C5 C4 118.6(3) . . ?
C14 C15 H15 119.3 . . ?
C16 C15 H15 119.3 . . ?
C16 C15 C14 121.3(3) . . ?
C37 C36 S1 120.8(3) . . ?
C41 C36 S1 118.4(3) . . ?
C41 C36 C37 120.8(3) . . ?
C21 C20 H20 119.5 . . ?
C19 C20 C21 121.1(3) . . ?
C19 C20 H20 119.5 . . ?
O1 C3 C4 110.3(3) . . ?
O2 C3 O1 124.7(3) . . ?
O2 C3 C4 125.0(3) . . ?
C7 C6 S2 117.0(2) . . ?
C5 C6 S2 121.0(2) . . ?
C5 C6 C7 122.0(3) . . ?
C12 C11 C7 121.4(3) . . ?
C12 C11 C16 118.2(3) . . ?
C16 C11 C7 120.4(3) . . ?
C78 C79 H79 120.4 . . ?
C78 C79 C80 119.2(3) . . ?
C80 C79 H79 120.4 . . ?
C77 C78 H78 119.7 . . ?
C79 C78 C77 120.7(3) . . ?
C79 C78 H78 119.7 . . ?
C29 C24 S2 121.2(3) . . ?
C25 C24 S2 120.0(3) . . ?
C25 C24 C29 118.7(3) . . ?
C31 C32 H32 120.0 . . ?
C31 C32 C33 120.0(3) . . ?
C33 C32 H32 120.0 . . ?
C64 C69 H69 119.3 . . ?
C68 C69 C64 121.3(3) . . ?
C68 C69 H69 119.3 . . ?
C37 C38 H38 119.9 . . ?
C39 C38 H38 119.9 . . ?
C39 C38 C37 120.2(3) . . ?
C71 C76 H76 120.5 . . ?
C75 C76 C71 118.9(3) . . ?
C75 C76 H76 120.5 . . ?
C18 C19 H19 120.7 . . ?
C20 C19 C18 118.5(3) . . ?
C20 C19 H19 120.7 . . ?
H17A C17 H17B 109.5 . . ?
H17A C17 H17C 109.5 . . ?
H17B C17 H17C 109.5 . . ?
C14 C17 H17A 109.5 . . ?
C14 C17 H17B 109.5 . . ?
C14 C17 H17C 109.5 . . ?
C13 C14 C15 117.7(3) . . ?
C13 C14 C17 120.6(3) . . ?
C15 C14 C17 121.8(3) . . ?
C5 C4 H4 106.8 . . ?
C3 C4 C5 112.4(3) . . ?
C3 C4 H4 106.8 . . ?
C10 C4 C5 112.9(3) . . ?
C10 C4 C3 110.7(3) . . ?
C10 C4 H4 106.8 . . ?
C47 C48 H48 119.3 . . ?
C49 C48 C47 121.4(3) . . ?
C49 C48 H48 119.3 . . ?
O5 C43 H43A 110.5 . . ?
O5 C43 H43B 110.5 . . ?
O5 C43 C42 106.3(3) . . ?
H43A C43 H43B 108.7 . . ?
C42 C43 H43A 110.5 . . ?
C42 C43 H43B 110.5 . . ?
C9 C10 C4 113.4(3) . . ?
C9 C10 H10A 108.9 . . ?
C9 C10 H10B 108.9 . . ?
C4 C10 H10A 108.9 . . ?
C4 C10 H10B 108.9 . . ?
H10A C10 H10B 107.7 . . ?
C24 C29 H29 119.6 . . ?
C24 C29 C28 120.7(4) . . ?
C28 C29 H29 119.6 . . ?
C36 C37 C38 119.3(3) . . ?
C36 C37 H37 120.4 . . ?
C38 C37 H37 120.4 . . ?
C34 C33 C32 120.1(3) . . ?
C34 C33 H33 119.9 . . ?
C32 C33 H33 119.9 . . ?
C67 C68 C69 121.9(3) . . ?
C67 C68 H68 119.0 . . ?
C69 C68 H68 119.0 . . ?
C82 C81 H81 120.0 . . ?
C80 C81 C82 119.9(3) . . ?
C80 C81 H81 120.0 . . ?
C28 C27 H27 120.1 . . ?
C26 C27 H27 120.1 . . ?
C26 C27 C28 119.8(4) . . ?
C79 C80 H80 119.6 . . ?
C81 C80 C79 120.8(3) . . ?
C81 C80 H80 119.6 . . ?
C15 C16 C11 120.5(3) . . ?
C15 C16 H16 119.8 . . ?
C11 C16 H16 119.8 . . ?
O1 C2 H2A 109.5 . . ?
O1 C2 H2B 109.5 . . ?
O1 C2 C1 110.7(3) . . ?
H2A C2 H2B 108.1 . . ?
C1 C2 H2A 109.5 . . ?
C1 C2 H2B 109.5 . . ?
C74 C75 H75 119.9 . . ?
C76 C75 C74 120.3(3) . . ?
C76 C75 H75 119.9 . . ?
C48 C49 H49 120.0 . . ?
C48 C49 C50 120.1(3) . . ?
C50 C49 H49 120.0 . . ?
C43 C42 H42A 109.5 . . ?
C43 C42 H42B 109.5 . . ?
C43 C42 H42C 109.5 . . ?
H42A C42 H42B 109.5 . . ?
H42A C42 H42C 109.5 . . ?
H42B C42 H42C 109.5 . . ?
C49 C50 H50 120.4 . . ?
C51 C50 C49 119.3(3) . . ?
C51 C50 H50 120.4 . . ?
C47 C52 H52 119.6 . . ?
C51 C52 C47 120.9(3) . . ?
C51 C52 H52 119.6 . . ?
C38 C39 H39 120.1 . . ?
C38 C39 C40 119.8(4) . . ?
C40 C39 H39 120.1 . . ?
C29 C28 H28 120.0 . . ?
C27 C28 C29 120.0(4) . . ?
C27 C28 H28 120.0 . . ?
C64 C65 H65 119.8 . . ?
C66 C65 C64 120.3(3) . . ?
C66 C65 H65 119.8 . . ?
C67 C70 H70A 109.5 . . ?
C67 C70 H70B 109.5 . . ?
C67 C70 H70C 109.5 . . ?
H70A C70 H70B 109.5 . . ?
H70A C70 H70C 109.5 . . ?
H70B C70 H70C 109.5 . . ?
C67 C66 H66 118.9 . . ?
C65 C66 C67 122.2(3) . . ?
C65 C66 H66 118.9 . . ?
C36 C41 H41 120.5 . . ?
C36 C41 C40 119.0(3) . . ?
C40 C41 H41 120.5 . . ?
C50 C51 C52 120.3(3) . . ?
C50 C51 H51 119.8 . . ?
C52 C51 H51 119.8 . . ?
C2 C1 H1A 109.5 . . ?
C2 C1 H1B 109.5 . . ?
C2 C1 H1C 109.5 . . ?
H1A C1 H1B 109.5 . . ?
H1A C1 H1C 109.5 . . ?
H1B C1 H1C 109.5 . . ?
C39 C40 C41 120.9(4) . . ?
C39 C40 H40 119.6 . . ?
C41 C40 H40 119.6 . . ?
C24 C25 H25 119.8 . . ?
C24 C25 C26 120.3(4) . . ?
C26 C25 H25 119.8 . . ?
C27 C26 C25 120.5(4) . . ?
C27 C26 H26 119.8 . . ?
C25 C26 H26 119.8 . . ?

loop_
_geom_bond_atom_site_label_1
_geom_bond_atom_site_label_2
_geom_bond_distance
_geom_bond_site_symmetry_2
_geom_bond_publ_flag
S4 C53 1.774(3) . ?
S4 C77 1.776(3) . ?
S3 O7 1.431(2) . ?
S3 O8 1.423(2) . ?
S3 N2 1.667(3) . ?
S3 C71 1.759(3) . ?
S2 C6 1.785(3) . ?
S2 C24 1.783(3) . ?
S1 O3 1.422(2) . ?
S1 O4 1.433(2) . ?
S1 N1 1.682(3) . ?
S1 C36 1.759(3) . ?
O5 C44 1.342(4) . ?
O5 C43 1.447(4) . ?
O1 C3 1.337(4) . ?
O1 C2 1.462(4) . ?
O6 C44 1.202(4) . ?
O2 C3 1.205(4) . ?
N2 C59 1.429(4) . ?
N2 C56 1.437(4) . ?
N1 C9 1.430(4) . ?
N1 C23 1.432(4) . ?
C72 H72 0.9500 . ?
C72 C71 1.389(4) . ?
C72 C73 1.392(4) . ?
C64 C54 1.525(4) . ?
C64 C69 1.378(4) . ?
C64 C65 1.390(4) . ?
C60 H60 0.9500 . ?
C60 C59 1.384(4) . ?
C60 C61 1.390(5) . ?
C58 C59 1.400(4) . ?
C58 C55 1.444(4) . ?
C58 C63 1.399(4) . ?
C53 C46 1.340(4) . ?
C53 C54 1.536(4) . ?
C47 C46 1.497(4) . ?
C47 C48 1.386(4) . ?
C47 C52 1.387(4) . ?
C46 C45 1.521(4) . ?
C54 H54 1.0000 . ?
C54 C55 1.518(4) . ?
C77 C82 1.389(4) . ?
C77 C78 1.388(4) . ?
C55 C56 1.363(4) . ?
C8 C18 1.449(4) . ?
C8 C7 1.513(4) . ?
C8 C9 1.360(4) . ?
C35 H35 0.9500 . ?
C35 C30 1.400(4) . ?
C35 C34 1.382(4) . ?
C63 H63 0.9500 . ?
C63 C62 1.386(4) . ?
C71 C76 1.387(4) . ?
C73 H73 0.9500 . ?
C73 C74 1.370(5) . ?
C18 C23 1.406(4) . ?
C18 C19 1.403(4) . ?
C82 H82 0.9500 . ?
C82 C81 1.388(5) . ?
C62 H62 0.9500 . ?
C62 C61 1.397(5) . ?
C67 C68 1.376(4) . ?
C67 C70 1.509(4) . ?
C67 C66 1.389(5) . ?
C45 H45 1.0000 . ?
C45 C57 1.513(4) . ?
C45 C44 1.516(4) . ?
C22 H22 0.9500 . ?
C22 C21 1.381(4) . ?
C22 C23 1.383(4) . ?
C30 C31 1.394(4) . ?
C30 C5 1.493(4) . ?
C61 H61 0.9500 . ?
C56 C57 1.506(4) . ?
C7 H7 1.0000 . ?
C7 C6 1.524(4) . ?
C7 C11 1.541(4) . ?
C12 H12 0.9500 . ?
C12 C13 1.386(4) . ?
C12 C11 1.380(4) . ?
C34 H34 0.9500 . ?
C34 C33 1.375(4) . ?
C31 H31 0.9500 . ?
C31 C32 1.382(4) . ?
C74 H74 0.9500 . ?
C74 C75 1.382(5) . ?
C57 H57A 0.9900 . ?
C57 H57B 0.9900 . ?
C9 C10 1.489(4) . ?
C21 H21 0.9500 . ?
C21 C20 1.400(5) . ?
C13 H13 0.9500 . ?
C13 C14 1.385(5) . ?
C5 C6 1.336(4) . ?
C5 C4 1.533(4) . ?
C15 H15 0.9500 . ?
C15 C14 1.391(5) . ?
C15 C16 1.386(4) . ?
C36 C37 1.384(4) . ?
C36 C41 1.382(5) . ?
C20 H20 0.9500 . ?
C20 C19 1.374(4) . ?
C3 C4 1.518(4) . ?
C11 C16 1.392(4) . ?
C79 H79 0.9500 . ?
C79 C78 1.382(5) . ?
C79 C80 1.386(5) . ?
C78 H78 0.9500 . ?
C24 C29 1.377(5) . ?
C24 C25 1.377(5) . ?
C32 H32 0.9500 . ?
C32 C33 1.388(4) . ?
C69 H69 0.9500 . ?
C69 C68 1.378(4) . ?
C38 H38 0.9500 . ?
C38 C37 1.398(5) . ?
C38 C39 1.369(5) . ?
C76 H76 0.9500 . ?
C76 C75 1.380(5) . ?
C19 H19 0.9500 . ?
C17 H17A 0.9800 . ?
C17 H17B 0.9800 . ?
C17 H17C 0.9800 . ?
C17 C14 1.521(4) . ?
C4 H4 1.0000 . ?
C4 C10 1.510(4) . ?
C48 H48 0.9500 . ?
C48 C49 1.374(4) . ?
C43 H43A 0.9900 . ?
C43 H43B 0.9900 . ?
C43 C42 1.494(5) . ?
C10 H10A 0.9900 . ?
C10 H10B 0.9900 . ?
C29 H29 0.9500 . ?
C29 C28 1.382(5) . ?
C37 H37 0.9500 . ?
C33 H33 0.9500 . ?
C68 H68 0.9500 . ?
C81 H81 0.9500 . ?
C81 C80 1.373(5) . ?
C27 H27 0.9500 . ?
C27 C28 1.374(5) . ?
C27 C26 1.356(6) . ?
C80 H80 0.9500 . ?
C16 H16 0.9500 . ?
C2 H2A 0.9900 . ?
C2 H2B 0.9900 . ?
C2 C1 1.499(5) . ?
C75 H75 0.9500 . ?
C49 H49 0.9500 . ?
C49 C50 1.386(5) . ?
C42 H42A 0.9800 . ?
C42 H42B 0.9800 . ?
C42 H42C 0.9800 . ?
C50 H50 0.9500 . ?
C50 C51 1.377(5) . ?
C52 H52 0.9500 . ?
C52 C51 1.384(4) . ?
C39 H39 0.9500 . ?
C39 C40 1.383(5) . ?
C28 H28 0.9500 . ?
C65 H65 0.9500 . ?
C65 C66 1.380(5) . ?
C70 H70A 0.9800 . ?
C70 H70B 0.9800 . ?
C70 H70C 0.9800 . ?
C66 H66 0.9500 . ?
C41 H41 0.9500 . ?
C41 C40 1.384(5) . ?
C51 H51 0.9500 . ?
C1 H1A 0.9800 . ?
C1 H1B 0.9800 . ?
C1 H1C 0.9800 . ?
C40 H40 0.9500 . ?
C25 H25 0.9500 . ?
C25 C26 1.389(5) . ?
C26 H26 0.9500 . ?
